data_7029030
loop_
_publ_author_name
'Delgado-Mart\'inez, Patricia'
'Gonz\'alez-Prieto, Rodrigo'
'G\'omez-Garc\'ia, Carlos J'
'Jim\'enez-Aparicio, Reyes'
'Priego, Jos\'e L'
'Torres, M. Rosario'

_publ_section_title
;
 Structural, magnetic and electrical properties of one-dimensional
 tetraamidatodiruthenium compounds.
;
_journal_issue 8
_journal_name_full 'Dalton transactions (Cambridge, England : 2003)'
_journal_page_first 3227
_journal_page_last 3237
_journal_paper_doi 10.1039/c3dt52727a
_journal_volume 43
_journal_year 2014
_chemical_formula_sum 'C32 H32 I N4 O4 Ru2'
_chemical_formula_weight 865.66
_chemical_name_systematic
; 
 ? 
;
_space_group_IT_number 15
_symmetry_cell_setting monoclinic
_symmetry_space_group_name_Hall '-I 2ya'
_symmetry_space_group_name_H-M 'I 1 2/a 1'
_atom_sites_solution_hydrogens geom
_atom_sites_solution_primary direct
_atom_sites_solution_secondary difmap
_audit_creation_method SHELXL-97
_cell_angle_alpha 90.00
_cell_angle_beta 110.823(7)
_cell_angle_gamma 90.00
_cell_formula_units_Z 4
_cell_length_a 13.470(4)
_cell_length_b 18.229(6)
_cell_length_c 15.637(7)
_cell_measurement_temperature 293(2)
_cell_volume 3589(2)
_computing_cell_refinement 'Bruker SMART'
_computing_data_collection 'Bruker SMART'
_computing_data_reduction 'Bruker SHELXTL'
_computing_molecular_graphics 'Bruker SHELXTL'
_computing_publication_material 'Bruker SHELXTL'
_computing_structure_refinement 'SHELXL-97 (Sheldrick, 1997)'
_computing_structure_solution 'SHELXS-97 (Sheldrick, 1990)'
_diffrn_ambient_temperature 293(2)
_diffrn_measured_fraction_theta_full 0.991
_diffrn_measured_fraction_theta_max 0.991
_diffrn_measurement_device_type 'CCD area detector'
_diffrn_measurement_method 'phi and omega scan'
_diffrn_radiation_monochromator graphite
_diffrn_radiation_source 'fine-focus sealed tube'
_diffrn_radiation_type MoK\a
_diffrn_radiation_wavelength 0.71073
_diffrn_reflns_av_R_equivalents 0.1222
_diffrn_reflns_av_sigmaI/netI 0.1329
_diffrn_reflns_limit_h_max 15
_diffrn_reflns_limit_h_min -15
_diffrn_reflns_limit_k_max 21
_diffrn_reflns_limit_k_min -20
_diffrn_reflns_limit_l_max 13
_diffrn_reflns_limit_l_min -18
_diffrn_reflns_number 9904
_diffrn_reflns_theta_full 25.00
_diffrn_reflns_theta_max 25.00
_diffrn_reflns_theta_min 1.79
_exptl_absorpt_coefficient_mu 1.739
_exptl_absorpt_correction_T_max 0.8453
_exptl_absorpt_correction_T_min 0.7008
_exptl_absorpt_correction_type multi-scan
_exptl_absorpt_process_details SADABS
_exptl_crystal_colour brown
_exptl_crystal_density_diffrn 1.602
_exptl_crystal_density_method 'not measured'
_exptl_crystal_description prismatic
_exptl_crystal_F_000 1700
_exptl_crystal_size_max 0.22
_exptl_crystal_size_mid 0.12
_exptl_crystal_size_min 0.10
_refine_diff_density_max 1.804
_refine_diff_density_min -1.808
_refine_diff_density_rms 0.216
_refine_ls_extinction_method none
_refine_ls_goodness_of_fit_ref 1.084
_refine_ls_hydrogen_treatment constr
_refine_ls_matrix_type full
_refine_ls_number_parameters 183
_refine_ls_number_reflns 3143
_refine_ls_number_restraints 0
_refine_ls_restrained_S_all 1.084
_refine_ls_R_factor_all 0.1885
_refine_ls_R_factor_gt 0.0815
_refine_ls_shift/su_max 0.003
_refine_ls_shift/su_mean 0.000
_refine_ls_structure_factor_coef Fsqd
_refine_ls_weighting_details 'calc w=1/[\s^2^(Fo^2^)+(0.1103P)^2^+121.6602P] where P=(Fo^2^+2Fc^2^)/3'
_refine_ls_weighting_scheme calc
_refine_ls_wR_factor_gt 0.2057
_refine_ls_wR_factor_ref 0.2959
_reflns_number_gt 1540
_reflns_number_total 3143
_reflns_threshold_expression >2sigma(I)
_cod_data_source_file c3dt52727a.txt
_cod_data_source_block pdm355
_cod_depositor_comments
;
The following automatic conversions were performed:

'_symmetry_cell_setting' value 'Monoclinic' changed to 'monoclinic'
according to
/usr/data/users/saulius/automatic-downloads/current/RSC/lib/dictionaries/cif_core.dic
dictionary named 'cif_core.dic' version 2.4.2 from 2011-04-26.

Automatic conversion script
Id: cif_fix_values 2281 2013-09-26 08:29:07Z andrius 
;
_cod_original_sg_symbol_H-M I2/a
_cod_database_code 7029030

loop_
_symmetry_equiv_pos_as_xyz
'x, y, z'
'-x+1/2, y, -z'
'x+1/2, y+1/2, z+1/2'
'-x+1, y+1/2, -z+1/2'
'-x, -y, -z'
'x-1/2, -y, z'
'-x+1/2, -y+1/2, -z+1/2'
'x, -y+1/2, z+1/2'

loop_
_atom_site_label
_atom_site_type_symbol
_atom_site_fract_x
_atom_site_fract_y
_atom_site_fract_z
_atom_site_U_iso_or_equiv
_atom_site_adp_type
_atom_site_occupancy
_atom_site_symmetry_multiplicity
_atom_site_calc_flag
_atom_site_refinement_flags
C1 C 0.1314(14) 0.1123(10) 0.0695(12) 0.047(4) Uani 1 1 d .
C2 C 0.2013(14) 0.1770(9) 0.1038(13) 0.049(5) Uani 1 1 d .
C3 C 0.1609(17) 0.2441(11) 0.1173(18) 0.078(7) Uani 1 1 d .
H3 H 0.0885 0.2487 0.1060 0.094 Uiso 1 1 calc R
C4 C 0.224(2) 0.3022(11) 0.1464(17) 0.081(7) Uani 1 1 d .
H4 H 0.1942 0.3459 0.1566 0.097 Uiso 1 1 calc R
C5 C 0.333(2) 0.3005(13) 0.1624(17) 0.079(7) Uani 1 1 d .
C6 C 0.3755(16) 0.2336(12) 0.1521(16) 0.074(7) Uani 1 1 d .
H6 H 0.4481 0.2289 0.1653 0.089 Uiso 1 1 calc R
C7 C 0.3089(15) 0.1732(12) 0.1218(16) 0.068(6) Uani 1 1 d .
H7 H 0.3382 0.1287 0.1136 0.082 Uiso 1 1 calc R
C8 C 0.403(2) 0.3658(14) 0.198(2) 0.126(12) Uani 1 1 d .
H8A H 0.4392 0.3608 0.2629 0.189 Uiso 1 1 calc R
H8B H 0.3605 0.4095 0.1857 0.189 Uiso 1 1 calc R
H8C H 0.4543 0.3691 0.1685 0.189 Uiso 1 1 calc R
C9 C 0.0262(15) -0.0447(10) 0.1683(15) 0.053(5) Uani 1 1 d .
C10 C 0.0396(13) -0.0703(9) 0.2646(9) 0.073(6) Uani 1 1 d G
C11 C -0.0222(12) -0.0388(8) 0.3095(13) 0.081(7) Uani 1 1 d G
H11 H -0.0699 -0.0016 0.2814 0.097 Uiso 1 1 calc R
C12 C -0.0127(16) -0.0629(12) 0.3964(13) 0.106(10) Uani 1 1 d G
H12 H -0.0540 -0.0418 0.4265 0.128 Uiso 1 1 calc R
C13 C 0.0586(18) -0.1185(13) 0.4384(10) 0.124(12) Uani 1 1 d G
C14 C 0.1203(16) -0.1500(11) 0.3934(14) 0.163(17) Uani 1 1 d G
H14 H 0.1680 -0.1873 0.4215 0.195 Uiso 1 1 calc R
C15 C 0.1109(14) -0.1259(11) 0.3065(13) 0.127(12) Uani 1 1 d G
H15 H 0.1522 -0.1470 0.2765 0.153 Uiso 1 1 calc R
C16 C 0.084(3) -0.150(3) 0.536(2) 0.20(2) Uani 1 1 d .
H16A H 0.0883 -0.2023 0.5337 0.307 Uiso 1 1 calc R
H16B H 0.0298 -0.1357 0.5584 0.307 Uiso 1 1 calc R
H16C H 0.1515 -0.1306 0.5751 0.307 Uiso 1 1 calc R
I1 I -0.2500 0.12912(12) 0.0000 0.0848(9) Uani 1 2 d S
O1 O 0.1686(10) 0.0497(7) 0.0538(10) 0.065(4) Uani 1 1 d .
N2 N 0.0856(12) -0.0687(8) 0.1289(10) 0.051(4) Uani 1 1 d .
H2 H 0.1344 -0.0998 0.1568 0.061 Uiso 1 1 calc R
N1 N 0.0327(10) 0.1207(6) 0.0501(8) 0.033(3) Uani 1 1 d .
H1 H 0.0086 0.1626 0.0588 0.040 Uiso 1 1 calc R
O2 O -0.0495(11) 0.0001(8) 0.1297(10) 0.068(4) Uani 1 1 d .
Ru1 Ru -0.07003(11) 0.03628(7) -0.00155(11) 0.0447(5) Uani 1 1 d .

loop_
_atom_site_aniso_label
_atom_site_aniso_U_11
_atom_site_aniso_U_22
_atom_site_aniso_U_33
_atom_site_aniso_U_23
_atom_site_aniso_U_13
_atom_site_aniso_U_12
C1 0.051(11) 0.052(11) 0.047(12) -0.003(9) 0.027(9) -0.001(9)
C2 0.048(11) 0.044(10) 0.063(13) -0.011(9) 0.030(10) -0.012(8)
C3 0.058(13) 0.050(12) 0.13(2) -0.018(13) 0.040(14) -0.005(10)
C4 0.107(19) 0.042(12) 0.11(2) -0.027(12) 0.061(16) -0.010(12)
C5 0.091(18) 0.069(15) 0.096(18) -0.033(13) 0.059(15) -0.042(13)
C6 0.053(12) 0.076(15) 0.095(18) -0.033(13) 0.029(12) -0.037(11)
C7 0.048(12) 0.066(13) 0.092(17) -0.021(12) 0.026(11) -0.004(10)
C8 0.15(3) 0.09(2) 0.17(3) -0.07(2) 0.10(2) -0.08(2)
C9 0.047(11) 0.038(10) 0.075(15) -0.001(10) 0.023(10) -0.008(9)
C10 0.067(14) 0.074(15) 0.079(18) -0.003(13) 0.026(13) -0.014(12)
C11 0.100(17) 0.087(17) 0.074(17) -0.024(14) 0.054(14) -0.046(15)
C12 0.15(3) 0.09(2) 0.08(2) -0.018(16) 0.038(19) -0.03(2)
C13 0.14(3) 0.15(3) 0.11(3) -0.01(2) 0.08(2) -0.07(3)
C14 0.18(4) 0.24(4) 0.07(2) 0.08(3) 0.04(2) 0.03(3)
C15 0.13(3) 0.17(3) 0.09(2) 0.04(2) 0.05(2) 0.02(3)
C16 0.21(5) 0.33(6) 0.08(3) 0.05(3) 0.06(3) 0.05(5)
I1 0.0618(13) 0.0577(13) 0.149(2) 0.000 0.0547(14) 0.000
O1 0.051(7) 0.054(9) 0.101(11) -0.016(7) 0.039(8) -0.005(6)
N2 0.046(9) 0.055(9) 0.047(10) -0.001(8) 0.012(8) -0.002(7)
N1 0.040(8) 0.021(6) 0.040(8) -0.009(6) 0.015(6) 0.005(5)
O2 0.071(9) 0.066(9) 0.086(11) -0.026(8) 0.053(9) -0.017(8)
Ru1 0.0409(8) 0.0380(8) 0.0641(10) -0.0083(8) 0.0294(7) -0.0071(6)

loop_
_atom_type_symbol
_atom_type_description
_atom_type_scat_dispersion_real
_atom_type_scat_dispersion_imag
_atom_type_scat_source
C C 0.0033 0.0016 'International Tables Vol C Tables 4.2.6.8 and 6.1.1.4'
H H 0.0000 0.0000 'International Tables Vol C Tables 4.2.6.8 and 6.1.1.4'
N N 0.0061 0.0033 'International Tables Vol C Tables 4.2.6.8 and 6.1.1.4'
O O 0.0106 0.0060 'International Tables Vol C Tables 4.2.6.8 and 6.1.1.4'
Ru Ru -1.2594 0.8363 'International Tables Vol C Tables 4.2.6.8 and 6.1.1.4'
I I -0.4742 1.8119 'International Tables Vol C Tables 4.2.6.8 and 6.1.1.4'

loop_
_geom_angle_atom_site_label_1
_geom_angle_atom_site_label_2
_geom_angle_atom_site_label_3
_geom_angle
_geom_angle_site_symmetry_1
_geom_angle_site_symmetry_3
N1 C1 O1 120.2(16) . .
N1 C1 C2 118.0(16) . .
O1 C1 C2 121.7(16) . .
C3 C2 C7 117.1(17) . .
C3 C2 C1 121.5(17) . .
C7 C2 C1 121.4(17) . .
C4 C3 C2 121(2) . .
C3 C4 C5 123(2) . .
C6 C5 C4 116.7(18) . .
C6 C5 C8 121(2) . .
C4 C5 C8 122(2) . .
C7 C6 C5 119.8(19) . .
C6 C7 C2 122.3(19) . .
N2 C9 O2 122.3(19) . .
N2 C9 C10 120.5(17) . .
O2 C9 C10 117.2(18) . .
C11 C10 C15 120.0 . .
C11 C10 C9 119.4(14) . .
C15 C10 C9 120.6(14) . .
C10 C11 C12 120.0 . .
C11 C12 C13 120.0 . .
C14 C13 C12 120.0 . .
C14 C13 C16 112(2) . .
C12 C13 C16 128(2) . .
C13 C14 C15 120.0 . .
C14 C15 C10 120.0 . .
Ru1 I1 Ru1 110.35(8) 2_455 .
C1 O1 Ru1 120.7(11) . 5
C9 N2 Ru1 121.6(14) . 5
C1 N1 Ru1 120.9(11) . .
C9 O2 Ru1 118.2(13) . .
N2 Ru1 O1 90.3(6) 5 5
N2 Ru1 N1 89.3(5) 5 .
O1 Ru1 N1 178.1(5) 5 .
N2 Ru1 O2 177.9(6) 5 .
O1 Ru1 O2 89.5(6) 5 .
N1 Ru1 O2 90.9(5) . .
N2 Ru1 Ru1 89.2(5) 5 5
O1 Ru1 Ru1 88.8(4) 5 5
N1 Ru1 Ru1 89.4(3) . 5
O2 Ru1 Ru1 88.7(4) . 5
N2 Ru1 I1 92.4(5) 5 .
O1 Ru1 I1 91.4(3) 5 .
N1 Ru1 I1 90.5(3) . .
O2 Ru1 I1 89.7(4) . .
Ru1 Ru1 I1 178.37(11) 5 .

loop_
_geom_bond_atom_site_label_1
_geom_bond_atom_site_label_2
_geom_bond_distance
_geom_bond_site_symmetry_2
C1 N1 1.26(2) .
C1 O1 1.30(2) .
C1 C2 1.49(2) .
C2 C3 1.39(3) .
C2 C7 1.38(2) .
C3 C4 1.33(3) .
C4 C5 1.40(3) .
C5 C6 1.38(3) .
C5 C8 1.50(3) .
C6 C7 1.39(3) .
C9 N2 1.25(2) .
C9 O2 1.28(2) .
C9 C10 1.52(2) .
C10 C11 1.3900 .
C10 C15 1.3900 .
C11 C12 1.3900 .
C12 C13 1.3900 .
C13 C14 1.3900 .
C13 C16 1.54(3) .
C14 C15 1.3900 .
I1 Ru1 2.9636(19) 2_455
I1 Ru1 2.9636(19) .
O1 Ru1 2.029(12) 5
N2 Ru1 2.015(15) 5
N1 Ru1 2.034(12) .
O2 Ru1 2.078(15) .
Ru1 N2 2.015(15) 5
Ru1 O1 2.029(12) 5
Ru1 Ru1 2.290(3) 5

loop_
_geom_torsion_atom_site_label_1
_geom_torsion_atom_site_label_2
_geom_torsion_atom_site_label_3
_geom_torsion_atom_site_label_4
_geom_torsion
_geom_torsion_site_symmetry_1
_geom_torsion_site_symmetry_4
N1 C1 C2 C3 2(3) . .
O1 C1 C2 C3 178(2) . .
N1 C1 C2 C7 -176.6(19) . .
O1 C1 C2 C7 -1(3) . .
C7 C2 C3 C4 0(4) . .
C1 C2 C3 C4 -179(2) . .
C2 C3 C4 C5 2(4) . .
C3 C4 C5 C6 -4(4) . .
C3 C4 C5 C8 -178(3) . .
C4 C5 C6 C7 4(4) . .
C8 C5 C6 C7 178(2) . .
C5 C6 C7 C2 -2(4) . .
C3 C2 C7 C6 0(3) . .
C1 C2 C7 C6 179(2) . .
N2 C9 C10 C11 175.3(14) . .
O2 C9 C10 C11 -7(2) . .
N2 C9 C10 C15 -6(2) . .
O2 C9 C10 C15 171.7(13) . .
C15 C10 C11 C12 0.0 . .
C9 C10 C11 C12 178.4(15) . .
C10 C11 C12 C13 0.0 . .
C11 C12 C13 C14 0.0 . .
C11 C12 C13 C16 177(3) . .
C12 C13 C14 C15 0.0 . .
C16 C13 C14 C15 -177(2) . .
C13 C14 C15 C10 0.0 . .
C11 C10 C15 C14 0.0 . .
C9 C10 C15 C14 -178.4(15) . .
N1 C1 O1 Ru1 -2(2) . 5
C2 C1 O1 Ru1 -177.2(13) . 5
O2 C9 N2 Ru1 2(2) . 5
C10 C9 N2 Ru1 179.8(11) . 5
O1 C1 N1 Ru1 2(2) . .
C2 C1 N1 Ru1 177.8(12) . .
N2 C9 O2 Ru1 -2(2) . .
C10 C9 O2 Ru1 180.0(11) . .
C1 N1 Ru1 N2 -90.7(14) . 5
C1 N1 Ru1 O1 -13(18) . 5
C1 N1 Ru1 O2 87.1(14) . .
C1 N1 Ru1 Ru1 -1.5(13) . 5
C1 N1 Ru1 I1 176.9(13) . .
C9 O2 Ru1 N2 6(15) . 5
C9 O2 Ru1 O1 89.9(13) . 5
C9 O2 Ru1 N1 -88.2(13) . .
C9 O2 Ru1 Ru1 1.2(12) . 5
C9 O2 Ru1 I1 -178.7(12) . .
Ru1 I1 Ru1 N2 112.8(4) 2_455 5
Ru1 I1 Ru1 O1 22.4(4) 2_455 5
Ru1 I1 Ru1 N1 -157.9(4) 2_455 .
Ru1 I1 Ru1 O2 -67.1(4) 2_455 .
Ru1 I1 Ru1 Ru1 -74(3) 2_455 5
